data_7216576
loop_
_publ_author_name
'Sharma, Sanjeev'
'Ramanan, Arunachalam'
'Zavalij, Peter Y.'
'Whittingham, M. Stanley'

_publ_section_title
;
 The first example of a novel one-dimensional cyclic tetrameric
 metavanadate: [PPh4]2V4O11
;
_journal_issue 100
_journal_name_full CrystEngComm
_journal_page_first 601
_journal_paper_doi 10.1039/b209979a
_journal_volume 4
_journal_year 2002
_chemical_formula_moiety '(C24 H20 P 1+)2, (V4 O11 2-)'
_chemical_formula_sum 'C48 H40 O11 P2 V4'
_chemical_formula_weight 1058.50
_chemical_name_systematic 'tetraphenylphosponium vanadium oxide'
_space_group_IT_number 14
_symmetry_cell_setting monoclinic
_symmetry_space_group_name_Hall '-P 2ybc'
_symmetry_space_group_name_H-M 'P 1 21/c 1'
_atom_sites_solution_hydrogens geom
_atom_sites_solution_primary direct
_atom_sites_solution_secondary difmap
_audit_creation_method SHELXL-97
_cell_angle_alpha 90.00
_cell_angle_beta 94.7500(10)
_cell_angle_gamma 90.00
_cell_formula_units_Z 6
_cell_length_a 7.7127(4)
_cell_length_b 24.2056(12)
_cell_length_c 36.5848(18)
_cell_measurement_reflns_used 6493
_cell_measurement_temperature 110(2)
_cell_measurement_theta_max 46.083
_cell_measurement_theta_min 4.775
_cell_volume 6806.6(6)
_computing_cell_refinement 'SAINT (Bruker, 1999)'
_computing_data_collection 'SMART (Bruker, 1999)'
_computing_data_reduction SAINT
_computing_molecular_graphics 'ATOMS (Dowty,1999)'
_computing_publication_material SHELXL-97
_computing_structure_refinement 'SHELXL-97 (Sheldrick, 1997)'
_computing_structure_solution 'SHELXS-97 (Sheldrick, 1990)'
_diffrn_ambient_temperature 110(2)
_diffrn_measured_fraction_theta_full 1.000
_diffrn_measured_fraction_theta_max 1.000
_diffrn_measurement_device_type 'Bruker Smart Apex CCD'
_diffrn_measurement_method 'omega scans'
_diffrn_radiation_monochromator graphite
_diffrn_radiation_source 'fine-focus sealed tube'
_diffrn_radiation_type MoK\a
_diffrn_radiation_wavelength 0.71073
_diffrn_reflns_av_R_equivalents 0.1195
_diffrn_reflns_av_sigmaI/netI 0.0920
_diffrn_reflns_limit_h_max 8
_diffrn_reflns_limit_h_min -8
_diffrn_reflns_limit_k_max 27
_diffrn_reflns_limit_k_min -27
_diffrn_reflns_limit_l_max 41
_diffrn_reflns_limit_l_min -42
_diffrn_reflns_number 50743
_diffrn_reflns_theta_full 24.11
_diffrn_reflns_theta_max 24.11
_diffrn_reflns_theta_min 1.01
_diffrn_standards_decay_% -0.56
_exptl_absorpt_coefficient_mu 0.930
_exptl_absorpt_correction_T_max 0.9501
_exptl_absorpt_correction_T_min 0.7372
_exptl_absorpt_correction_type multi-scan
_exptl_absorpt_process_details 'SADABS (Sheldrick, 1996)'
_exptl_crystal_colour colorless
_exptl_crystal_density_diffrn 1.549
_exptl_crystal_density_method 'not measured'
_exptl_crystal_description needle
_exptl_crystal_F_000 3228
_exptl_crystal_size_max 0.440
_exptl_crystal_size_mid 0.060
_exptl_crystal_size_min 0.055
_refine_diff_density_max 0.601
_refine_diff_density_min -0.376
_refine_diff_density_rms 0.089
_refine_ls_extinction_method none
_refine_ls_goodness_of_fit_ref 1.002
_refine_ls_hydrogen_treatment constr
_refine_ls_matrix_type full
_refine_ls_number_parameters 880
_refine_ls_number_reflns 10809
_refine_ls_number_restraints 0
_refine_ls_restrained_S_all 1.002
_refine_ls_R_factor_all 0.0928
_refine_ls_R_factor_gt 0.0547
_refine_ls_shift/su_max 0.001
_refine_ls_shift/su_mean 0.000
_refine_ls_structure_factor_coef Fsqd
_refine_ls_weighting_details '1/[\s^2^(Fo^2^)+(0.0453P)^2^+4.9253P], P=(Fo^2^+2Fc^2^)/3'
_refine_ls_weighting_scheme calc
_refine_ls_wR_factor_gt 0.1060
_refine_ls_wR_factor_ref 0.1216
_reflns_number_gt 7267
_reflns_number_total 10809
_reflns_threshold_expression >2sigma(I)
_cod_data_source_file b209979a.txt
_cod_data_source_block as
_cod_depositor_comments
;
The following automatic conversions were performed:

'_symmetry_cell_setting' value 'Monoclinic' changed to 'monoclinic'
according to
/usr/data/users/saulius/automatic-downloads/retrospective/RSC/lib/dictionaries/cif_core.dic
dictionary named 'cif_core.dic' version 2.4.2 from 2011-04-26.

Automatic conversion script
Id: cif_fix_values 2281 2013-09-26 08:29:07Z andrius 
;
_cod_original_sg_symbol_H-M 'P 21/c'
_cod_database_code 7216576

loop_
_symmetry_equiv_pos_as_xyz
'x, y, z'
'-x, y+1/2, -z+1/2'
'-x, -y, -z'
'x, -y-1/2, z-1/2'

loop_
_atom_site_label
_atom_site_type_symbol
_atom_site_fract_x
_atom_site_fract_y
_atom_site_fract_z
_atom_site_U_iso_or_equiv
_atom_site_adp_type
_atom_site_occupancy
_atom_site_symmetry_multiplicity
_atom_site_calc_flag
_atom_site_refinement_flags
V1 V 1.09560(10) 0.48982(3) 0.31442(2) 0.0182(2) Uani 1 1 d .
V2 V 0.82703(10) 0.59775(3) 0.31412(2) 0.0175(2) Uani 1 1 d .
V3 V 0.51120(10) 0.51353(3) 0.34421(2) 0.0187(2) Uani 1 1 d .
V4 V 0.81656(11) 0.41054(4) 0.36273(3) 0.0240(2) Uani 1 1 d .
V5 V 0.19812(10) 0.46659(4) 0.99325(2) 0.0176(2) Uani 1 1 d .
V6 V 0.44764(11) 0.54139(4) 0.94326(2) 0.0254(2) Uani 1 1 d .
O1 O 1.3271(4) 0.48564(14) 0.31679(10) 0.0322(9) Uani 1 1 d .
O2 O 1.0278(4) 0.55563(14) 0.32354(10) 0.0292(9) Uani 1 1 d .
O3 O 1.0255(5) 0.47527(15) 0.27325(11) 0.0425(11) Uani 1 1 d .
O4 O 0.8331(4) 0.64438(14) 0.34586(9) 0.0232(8) Uani 1 1 d .
O5 O 0.8244(4) 0.62848(14) 0.27491(9) 0.0275(9) Uani 1 1 d .
O6 O 0.6323(4) 0.55336(13) 0.31604(9) 0.0235(8) Uani 1 1 d .
O7 O 0.4456(5) 0.55041(15) 0.37644(10) 0.0327(10) Uani 1 1 d .
O8 O 0.6364(4) 0.45992(15) 0.36270(11) 0.0348(10) Uani 1 1 d .
O9 O 0.7559(5) 0.35719(17) 0.33876(14) 0.0577(14) Uani 1 1 d .
O10 O 0.8712(5) 0.39178(19) 0.40409(12) 0.0545(13) Uani 1 1 d .
O11 O 1.0072(5) 0.44498(16) 0.34474(11) 0.0406(11) Uani 1 1 d .
O12 O 0.3451(4) 0.47696(14) 1.03097(9) 0.0257(9) Uani 1 1 d .
O13 O 0.1627(5) 0.40220(16) 0.98822(12) 0.0466(12) Uani 1 1 d .
O14 O 0.0000 0.5000 1.0000 0.0478(17) Uani 1 2 d S
O15 O 0.2791(4) 0.49125(16) 0.95399(9) 0.0295(9) Uani 1 1 d .
O16 O 0.3949(6) 0.60359(17) 0.95375(13) 0.0620(14) Uani 1 1 d .
O17 O 0.4667(5) 0.5381(2) 0.89980(10) 0.0552(14) Uani 1 1 d .
P1 P 0.31040(17) 0.65938(6) 0.49041(4) 0.0191(3) Uani 1 1 d .
P2 P 0.10010(16) 0.82864(5) 0.30888(4) 0.0158(3) Uani 1 1 d .
P3 P 0.42029(17) 0.35631(5) 0.85034(4) 0.0183(3) Uani 1 1 d .
C1 C 0.4944(6) 0.7179(2) 0.32214(14) 0.0212(12) Uani 1 1 d .
H1 H 0.6099 0.7153 0.3167 0.025 Uiso 1 1 calc R
C2 C -0.0717(6) 0.81410(19) 0.27401(13) 0.0170(11) Uani 1 1 d .
C3 C 0.3990(6) 0.7645(2) 0.31176(13) 0.0197(12) Uani 1 1 d .
H3 H 0.4487 0.7927 0.2989 0.024 Uiso 1 1 calc R
C4 C 0.4439(7) 0.9550(2) 0.30687(15) 0.0263(13) Uani 1 1 d .
H4 H 0.5064 0.9776 0.3238 0.032 Uiso 1 1 calc R
C5 C 0.3270(6) 0.91681(19) 0.31872(14) 0.0193(12) Uani 1 1 d .
H5 H 0.3078 0.9144 0.3434 0.023 Uiso 1 1 calc R
C6 C 0.1523(6) 0.7254(2) 0.33945(13) 0.0183(12) Uani 1 1 d .
H6 H 0.0383 0.7284 0.3457 0.022 Uiso 1 1 calc R
C7 C 0.2277(6) 0.76854(19) 0.32072(13) 0.0153(11) Uani 1 1 d .
C8 C -0.1670(6) 0.8686(2) 0.34767(15) 0.0238(13) Uani 1 1 d .
H8 H -0.2332 0.8699 0.3253 0.029 Uiso 1 1 calc R
C9 C -0.2383(7) 0.8857(2) 0.37908(16) 0.0322(14) Uani 1 1 d .
H9 H -0.3519 0.8988 0.3777 0.039 Uiso 1 1 calc R
C10 C -0.1410(6) 0.7611(2) 0.26895(13) 0.0179(12) Uani 1 1 d .
H10 H -0.0895 0.7315 0.2819 0.022 Uiso 1 1 calc R
C11 C 0.1006(6) 0.8473(2) 0.38378(14) 0.0222(12) Uani 1 1 d .
H11 H 0.2146 0.8344 0.3854 0.027 Uiso 1 1 calc R
C12 C 0.0272(7) 0.8644(2) 0.41504(14) 0.0247(13) Uani 1 1 d .
H12 H 0.0917 0.8632 0.4377 0.030 Uiso 1 1 calc R
C13 C 0.2379(6) 0.88192(19) 0.29296(13) 0.0165(11) Uani 1 1 d .
C14 C -0.2879(6) 0.8489(2) 0.22886(14) 0.0238(13) Uani 1 1 d .
H14 H -0.3349 0.8781 0.2147 0.029 Uiso 1 1 calc R
C15 C -0.3601(7) 0.7970(2) 0.22481(14) 0.0251(13) Uani 1 1 d .
H15 H -0.4584 0.7914 0.2088 0.030 Uiso 1 1 calc R
C16 C -0.1416(7) 0.8833(2) 0.41266(15) 0.0311(14) Uani 1 1 d .
H16 H -0.1911 0.8945 0.4338 0.037 Uiso 1 1 calc R
C17 C 0.4679(7) 0.9594(2) 0.26977(16) 0.0282(14) Uani 1 1 d .
H17 H 0.5457 0.9854 0.2619 0.034 Uiso 1 1 calc R
C18 C 0.3768(6) 0.9255(2) 0.24425(15) 0.0239(13) Uani 1 1 d .
H18 H 0.3921 0.9292 0.2194 0.029 Uiso 1 1 calc R
C19 C 0.2633(6) 0.8863(2) 0.25590(14) 0.0205(12) Uani 1 1 d .
H19 H 0.2040 0.8630 0.2390 0.025 Uiso 1 1 calc R
C20 C 0.4198(6) 0.6750(2) 0.34058(13) 0.0202(12) Uani 1 1 d .
H20 H 0.4856 0.6440 0.3475 0.024 Uiso 1 1 calc R
C21 C 0.2488(6) 0.6783(2) 0.34855(13) 0.0201(12) Uani 1 1 d .
H21 H 0.1979 0.6489 0.3601 0.024 Uiso 1 1 calc R
C22 C 0.0034(6) 0.84938(19) 0.34931(13) 0.0181(12) Uani 1 1 d .
C23 C -0.2847(6) 0.7525(2) 0.24495(14) 0.0224(12) Uani 1 1 d .
H23 H -0.3321 0.7173 0.2420 0.027 Uiso 1 1 calc R
C24 C -0.1463(6) 0.8581(2) 0.25379(14) 0.0212(12) Uani 1 1 d .
H24 H -0.1009 0.8935 0.2571 0.025 Uiso 1 1 calc R
C25 C 0.1851(6) 0.7086(2) 0.51388(14) 0.0202(12) Uani 1 1 d .
C26 C -0.1016(7) 0.5568(2) 0.47380(15) 0.0275(13) Uani 1 1 d .
H26 H -0.1901 0.5443 0.4875 0.033 Uiso 1 1 calc R
C27 C 0.1639(7) 0.5934(2) 0.43277(13) 0.0209(12) Uani 1 1 d .
H27 H 0.2537 0.6050 0.4191 0.025 Uiso 1 1 calc R
C28 C 0.7407(7) 0.6236(2) 0.55686(14) 0.0266(13) Uani 1 1 d .
H28 H 0.8443 0.6412 0.5647 0.032 Uiso 1 1 calc R
C29 C 0.7096(7) 0.5707(2) 0.56867(14) 0.0310(14) Uani 1 1 d .
H29 H 0.7920 0.5528 0.5845 0.037 Uiso 1 1 calc R
C30 C 0.5443(7) 0.7748(2) 0.43033(15) 0.0316(14) Uani 1 1 d .
H30 H 0.5387 0.8127 0.4263 0.038 Uiso 1 1 calc R
C31 C 0.0529(7) 0.7375(2) 0.49379(16) 0.0306(14) Uani 1 1 d .
H31 H 0.0321 0.7315 0.4687 0.037 Uiso 1 1 calc R
C32 C 0.6183(6) 0.6505(2) 0.53334(13) 0.0210(12) Uani 1 1 d .
H32 H 0.6393 0.6862 0.5253 0.025 Uiso 1 1 calc R
C33 C 0.0214(7) 0.5928(2) 0.48925(15) 0.0268(13) Uani 1 1 d .
H33 H 0.0162 0.6043 0.5134 0.032 Uiso 1 1 calc R
C34 C 0.5551(7) 0.5441(2) 0.55703(15) 0.0331(14) Uani 1 1 d .
H34 H 0.5348 0.5083 0.5649 0.040 Uiso 1 1 calc R
C35 C -0.0944(7) 0.5392(2) 0.43796(15) 0.0282(13) Uani 1 1 d .
H35 H -0.1782 0.5151 0.4275 0.034 Uiso 1 1 calc R
C36 C 0.1543(6) 0.6120(2) 0.46888(14) 0.0196(12) Uani 1 1 d .
C37 C 0.6726(7) 0.6869(2) 0.41910(14) 0.0293(14) Uani 1 1 d .
H37 H 0.7536 0.6661 0.4076 0.035 Uiso 1 1 calc R
C38 C 0.5616(6) 0.6613(2) 0.44152(13) 0.0239(13) Uani 1 1 d .
H38 H 0.5682 0.6234 0.4455 0.029 Uiso 1 1 calc R
C39 C 0.4311(7) 0.5707(2) 0.53370(14) 0.0254(13) Uani 1 1 d .
H39 H 0.3271 0.5531 0.5261 0.030 Uiso 1 1 calc R
C40 C 0.4386(6) 0.6934(2) 0.45825(14) 0.0221(12) Uani 1 1 d .
C41 C -0.0466(7) 0.7748(2) 0.51107(18) 0.0360(15) Uani 1 1 d .
H41 H -0.1324 0.7950 0.4976 0.043 Uiso 1 1 calc R
C42 C 0.0367(7) 0.5575(2) 0.41788(15) 0.0283(13) Uani 1 1 d .
H42 H 0.0404 0.5456 0.3938 0.034 Uiso 1 1 calc R
C43 C 0.4315(7) 0.7501(2) 0.45326(14) 0.0254(13) Uani 1 1 d .
H43 H 0.3526 0.7714 0.4651 0.030 Uiso 1 1 calc R
C44 C 0.2124(7) 0.7155(2) 0.55148(15) 0.0261(13) Uani 1 1 d .
H44 H 0.2988 0.6958 0.5651 0.031 Uiso 1 1 calc R
C45 C 0.6638(7) 0.7435(3) 0.41364(14) 0.0320(15) Uani 1 1 d .
H45 H 0.7394 0.7604 0.3986 0.038 Uiso 1 1 calc R
C46 C -0.0192(7) 0.7822(2) 0.54789(18) 0.0372(16) Uani 1 1 d .
H46 H -0.0870 0.8076 0.5594 0.045 Uiso 1 1 calc R
C47 C 0.1066(7) 0.7529(2) 0.56858(17) 0.0358(15) Uani 1 1 d .
H47 H 0.1214 0.7580 0.5938 0.043 Uiso 1 1 calc R
C48 C 0.4632(6) 0.6236(2) 0.52182(13) 0.0181(12) Uani 1 1 d .
C49 C 0.4367(6) 0.2456(2) 0.86981(14) 0.0222(12) Uani 1 1 d .
H49 H 0.5511 0.2532 0.8784 0.027 Uiso 1 1 calc R
C50 C 0.0849(7) 0.4826(2) 0.86367(15) 0.0261(13) Uani 1 1 d .
H50 H 0.0606 0.5071 0.8822 0.031 Uiso 1 1 calc R
C51 C 0.3278(6) 0.2888(2) 0.85564(13) 0.0171(12) Uani 1 1 d .
C52 C 0.1555(6) 0.2776(2) 0.84382(14) 0.0224(12) Uani 1 1 d .
H52 H 0.0823 0.3058 0.8348 0.027 Uiso 1 1 calc R
C53 C 0.5534(6) 0.3542(2) 0.81222(13) 0.0191(12) Uani 1 1 d .
C54 C 0.4877(7) 0.3572(2) 0.92528(14) 0.0260(13) Uani 1 1 d .
H54 H 0.3806 0.3395 0.9255 0.031 Uiso 1 1 calc R
C55 C 0.8072(7) 0.4083(2) 0.92427(15) 0.0322(14) Uani 1 1 d .
H55 H 0.9152 0.4253 0.9241 0.039 Uiso 1 1 calc R
C56 C 0.7742(6) 0.3073(2) 0.77998(14) 0.0256(13) Uani 1 1 d .
H56 H 0.8534 0.2786 0.7786 0.031 Uiso 1 1 calc R
C57 C -0.0093(7) 0.4849(2) 0.83007(16) 0.0285(14) Uani 1 1 d .
H57 H -0.0957 0.5115 0.8258 0.034 Uiso 1 1 calc R
C58 C 0.0934(7) 0.2240(2) 0.84564(13) 0.0214(12) Uani 1 1 d .
H58 H -0.0222 0.2164 0.8381 0.026 Uiso 1 1 calc R
C59 C 0.7437(7) 0.3943(2) 0.95724(15) 0.0261(13) Uani 1 1 d .
H59 H 0.8099 0.4016 0.9791 0.031 Uiso 1 1 calc R
C60 C 0.5821(7) 0.3696(2) 0.95793(15) 0.0278(13) Uani 1 1 d .
H60 H 0.5377 0.3614 0.9802 0.033 Uiso 1 1 calc R
C61 C 0.7561(7) 0.3471(2) 0.75263(14) 0.0245(13) Uani 1 1 d .
H61 H 0.8228 0.3448 0.7326 0.029 Uiso 1 1 calc R
C62 C 0.2032(7) 0.1820(2) 0.85860(14) 0.0241(13) Uani 1 1 d .
H62 H 0.1618 0.1460 0.8591 0.029 Uiso 1 1 calc R
C63 C 0.5401(6) 0.3937(2) 0.78441(14) 0.0221(12) Uani 1 1 d .
H63 H 0.4628 0.4230 0.7858 0.027 Uiso 1 1 calc R
C64 C 0.1533(6) 0.4088(2) 0.80820(14) 0.0220(12) Uani 1 1 d .
H64 H 0.1751 0.3840 0.7897 0.026 Uiso 1 1 calc R
C65 C 0.2516(6) 0.4068(2) 0.84219(13) 0.0168(11) Uani 1 1 d .
C66 C 0.6401(6) 0.3901(2) 0.75489(14) 0.0242(13) Uani 1 1 d .
H66 H 0.6291 0.4168 0.7365 0.029 Uiso 1 1 calc R
C67 C 0.3749(7) 0.1932(2) 0.87095(14) 0.0246(13) Uani 1 1 d .
H67 H 0.4474 0.1648 0.8800 0.030 Uiso 1 1 calc R
C68 C 0.6725(6) 0.3110(2) 0.80950(14) 0.0225(12) Uani 1 1 d .
H68 H 0.6837 0.2842 0.8278 0.027 Uiso 1 1 calc R
C69 C 0.5522(6) 0.3710(2) 0.89165(14) 0.0196(12) Uani 1 1 d .
C70 C 0.7120(7) 0.3973(2) 0.89156(14) 0.0246(13) Uani 1 1 d .
H70 H 0.7548 0.4073 0.8695 0.030 Uiso 1 1 calc R
C71 C 0.2167(6) 0.4434(2) 0.86999(14) 0.0209(12) Uani 1 1 d .
H71 H 0.2808 0.4418 0.8926 0.025 Uiso 1 1 calc R
C72 C 0.0234(6) 0.4481(2) 0.80251(15) 0.0260(13) Uani 1 1 d .
H72 H -0.0422 0.4498 0.7800 0.031 Uiso 1 1 calc R

loop_
_atom_site_aniso_label
_atom_site_aniso_U_11
_atom_site_aniso_U_22
_atom_site_aniso_U_33
_atom_site_aniso_U_23
_atom_site_aniso_U_13
_atom_site_aniso_U_12
V1 0.0130(4) 0.0175(5) 0.0243(5) 0.0020(4) 0.0028(4) 0.0011(4)
V2 0.0152(5) 0.0176(5) 0.0203(5) 0.0017(4) 0.0046(4) 0.0020(4)
V3 0.0130(4) 0.0169(5) 0.0268(5) 0.0037(4) 0.0054(4) 0.0035(4)
V4 0.0147(5) 0.0195(5) 0.0383(6) 0.0093(4) 0.0058(4) 0.0029(4)
V5 0.0113(4) 0.0234(5) 0.0178(5) 0.0005(4) -0.0001(4) -0.0045(4)
V6 0.0216(5) 0.0317(6) 0.0212(5) 0.0063(4) -0.0085(4) -0.0099(4)
O1 0.022(2) 0.024(2) 0.051(3) -0.0024(19) 0.0063(19) -0.0018(17)
O2 0.021(2) 0.023(2) 0.044(2) -0.0008(18) 0.0073(18) 0.0016(17)
O3 0.058(3) 0.028(2) 0.039(3) -0.0087(19) -0.010(2) 0.002(2)
O4 0.0158(18) 0.029(2) 0.024(2) -0.0063(17) 0.0008(16) 0.0010(16)
O5 0.031(2) 0.031(2) 0.021(2) 0.0051(17) -0.0006(17) -0.0083(18)
O6 0.0213(19) 0.022(2) 0.028(2) -0.0011(16) 0.0058(16) -0.0004(16)
O7 0.043(2) 0.028(2) 0.029(2) 0.0011(18) 0.0106(19) 0.0064(19)
O8 0.023(2) 0.029(2) 0.055(3) 0.021(2) 0.0137(19) 0.0095(17)
O9 0.024(2) 0.043(3) 0.106(4) -0.029(3) 0.009(2) 0.000(2)
O10 0.030(2) 0.081(3) 0.053(3) 0.040(3) 0.003(2) 0.010(2)
O11 0.024(2) 0.035(2) 0.065(3) 0.025(2) 0.017(2) 0.0074(18)
O12 0.0186(19) 0.037(2) 0.021(2) -0.0023(17) -0.0007(16) -0.0059(17)
O13 0.048(3) 0.026(2) 0.062(3) 0.010(2) -0.021(2) -0.016(2)
O14 0.016(3) 0.093(5) 0.035(4) -0.018(3) 0.002(3) 0.011(3)
O15 0.024(2) 0.051(3) 0.0123(19) 0.0042(18) -0.0005(16) -0.0130(18)
O16 0.061(3) 0.032(3) 0.084(4) -0.003(2) -0.046(3) 0.004(2)
O17 0.051(3) 0.099(4) 0.013(2) 0.013(2) -0.013(2) -0.050(3)
P1 0.0178(7) 0.0229(8) 0.0164(7) -0.0008(6) 0.0006(6) 0.0047(6)
P2 0.0137(7) 0.0146(7) 0.0193(7) 0.0017(6) 0.0018(6) 0.0019(6)
P3 0.0154(7) 0.0215(8) 0.0178(8) 0.0000(6) 0.0005(6) -0.0048(6)
C1 0.014(3) 0.026(3) 0.024(3) 0.004(2) 0.006(2) 0.005(2)
C2 0.018(3) 0.015(3) 0.019(3) 0.002(2) 0.006(2) 0.004(2)
C3 0.017(3) 0.023(3) 0.019(3) 0.002(2) 0.003(2) 0.000(2)
C4 0.025(3) 0.019(3) 0.035(4) -0.001(3) 0.001(3) -0.001(2)
C5 0.014(3) 0.018(3) 0.026(3) 0.001(2) 0.002(2) 0.005(2)
C6 0.010(3) 0.022(3) 0.023(3) -0.002(2) 0.005(2) 0.003(2)
C7 0.016(3) 0.013(3) 0.016(3) -0.001(2) -0.001(2) 0.003(2)
C8 0.021(3) 0.023(3) 0.028(3) 0.000(2) 0.003(3) 0.007(2)
C9 0.021(3) 0.038(4) 0.039(4) -0.004(3) 0.010(3) 0.011(3)
C10 0.014(3) 0.018(3) 0.023(3) 0.000(2) 0.004(2) 0.005(2)
C11 0.016(3) 0.024(3) 0.028(3) -0.001(2) 0.005(2) 0.000(2)
C12 0.030(3) 0.028(3) 0.016(3) -0.006(2) 0.004(3) -0.005(3)
C13 0.014(3) 0.013(3) 0.022(3) 0.002(2) 0.001(2) 0.005(2)
C14 0.023(3) 0.026(3) 0.023(3) 0.003(2) 0.003(3) 0.009(3)
C15 0.018(3) 0.042(4) 0.015(3) -0.007(3) -0.001(2) -0.003(3)
C16 0.034(3) 0.033(4) 0.028(3) -0.011(3) 0.010(3) 0.003(3)
C17 0.024(3) 0.015(3) 0.047(4) 0.007(3) 0.014(3) 0.001(2)
C18 0.023(3) 0.023(3) 0.027(3) 0.009(3) 0.010(3) 0.004(3)
C19 0.014(3) 0.017(3) 0.030(3) 0.003(2) 0.000(2) 0.005(2)
C20 0.021(3) 0.020(3) 0.018(3) -0.002(2) -0.008(2) 0.002(2)
C21 0.023(3) 0.018(3) 0.019(3) 0.002(2) 0.001(2) -0.001(2)
C22 0.025(3) 0.009(3) 0.022(3) 0.003(2) 0.008(2) 0.001(2)
C23 0.023(3) 0.023(3) 0.022(3) -0.006(2) 0.007(3) -0.008(2)
C24 0.018(3) 0.021(3) 0.025(3) -0.001(2) 0.001(2) -0.001(2)
C25 0.018(3) 0.018(3) 0.026(3) -0.004(2) 0.007(2) 0.002(2)
C26 0.024(3) 0.029(3) 0.031(3) -0.001(3) 0.009(3) 0.004(3)
C27 0.026(3) 0.026(3) 0.011(3) 0.001(2) 0.005(2) 0.004(3)
C28 0.023(3) 0.039(4) 0.018(3) -0.007(3) 0.003(3) 0.006(3)
C29 0.033(3) 0.042(4) 0.017(3) 0.004(3) 0.002(3) 0.019(3)
C30 0.029(3) 0.033(4) 0.032(4) 0.009(3) -0.003(3) -0.005(3)
C31 0.025(3) 0.032(3) 0.034(4) 0.003(3) -0.001(3) 0.005(3)
C32 0.021(3) 0.026(3) 0.017(3) -0.006(2) 0.005(2) 0.006(2)
C33 0.029(3) 0.030(3) 0.022(3) -0.003(3) 0.004(3) 0.003(3)
C34 0.040(4) 0.033(4) 0.026(3) 0.008(3) -0.004(3) 0.009(3)
C35 0.026(3) 0.023(3) 0.035(4) -0.002(3) -0.005(3) 0.003(3)
C36 0.018(3) 0.018(3) 0.022(3) 0.004(2) 0.001(2) 0.007(2)
C37 0.026(3) 0.046(4) 0.017(3) -0.006(3) 0.004(3) -0.001(3)
C38 0.026(3) 0.027(3) 0.018(3) 0.002(2) 0.002(2) 0.001(3)
C39 0.017(3) 0.037(4) 0.023(3) 0.003(3) 0.003(2) 0.003(3)
C40 0.021(3) 0.027(3) 0.018(3) 0.003(2) 0.000(2) 0.005(2)
C41 0.030(3) 0.028(3) 0.051(4) -0.001(3) 0.007(3) 0.011(3)
C42 0.038(3) 0.025(3) 0.022(3) -0.008(3) 0.000(3) 0.005(3)
C43 0.024(3) 0.029(3) 0.023(3) -0.004(3) 0.002(3) 0.004(3)
C44 0.018(3) 0.027(3) 0.033(4) -0.003(3) 0.006(3) 0.001(2)
C45 0.027(3) 0.049(4) 0.019(3) 0.005(3) 0.002(3) -0.012(3)
C46 0.020(3) 0.028(4) 0.064(5) -0.022(3) 0.011(3) -0.001(3)
C47 0.031(3) 0.041(4) 0.038(4) -0.019(3) 0.014(3) -0.007(3)
C48 0.017(3) 0.024(3) 0.014(3) 0.001(2) 0.003(2) 0.006(2)
C49 0.015(3) 0.027(3) 0.024(3) 0.003(2) 0.002(2) -0.007(2)
C50 0.029(3) 0.019(3) 0.031(3) -0.008(3) 0.007(3) -0.003(3)
C51 0.014(3) 0.026(3) 0.012(3) -0.002(2) 0.004(2) -0.006(2)
C52 0.017(3) 0.027(3) 0.023(3) -0.004(2) 0.001(2) -0.002(2)
C53 0.016(3) 0.023(3) 0.019(3) -0.003(2) 0.006(2) -0.005(2)
C54 0.020(3) 0.035(3) 0.023(3) 0.001(3) 0.003(3) -0.010(3)
C55 0.018(3) 0.039(4) 0.038(4) 0.000(3) -0.004(3) -0.012(3)
C56 0.014(3) 0.036(4) 0.027(3) -0.002(3) 0.002(2) 0.002(2)
C57 0.017(3) 0.022(3) 0.047(4) 0.000(3) 0.007(3) -0.005(2)
C58 0.020(3) 0.024(3) 0.020(3) -0.006(2) 0.005(2) -0.009(3)
C59 0.026(3) 0.028(3) 0.023(3) -0.002(3) -0.009(3) -0.003(3)
C60 0.026(3) 0.038(4) 0.019(3) -0.002(3) -0.001(3) -0.001(3)
C61 0.023(3) 0.034(3) 0.016(3) -0.003(3) -0.002(2) -0.009(3)
C62 0.029(3) 0.022(3) 0.022(3) -0.001(2) 0.008(3) -0.009(3)
C63 0.022(3) 0.017(3) 0.028(3) -0.004(2) 0.007(3) -0.004(2)
C64 0.018(3) 0.024(3) 0.025(3) -0.001(2) 0.003(2) -0.003(2)
C65 0.014(3) 0.016(3) 0.021(3) -0.002(2) 0.000(2) -0.007(2)
C66 0.026(3) 0.028(3) 0.019(3) 0.003(2) 0.004(2) -0.004(3)
C67 0.032(3) 0.024(3) 0.020(3) 0.005(2) 0.010(3) 0.003(3)
C68 0.022(3) 0.022(3) 0.023(3) 0.001(2) -0.004(2) -0.006(2)
C69 0.020(3) 0.017(3) 0.021(3) -0.002(2) 0.001(2) -0.002(2)
C70 0.025(3) 0.028(3) 0.021(3) 0.000(2) 0.000(2) -0.004(3)
C71 0.020(3) 0.019(3) 0.024(3) 0.000(2) 0.004(2) -0.006(2)
C72 0.017(3) 0.028(3) 0.031(3) 0.003(3) -0.003(3) -0.007(3)

loop_
_atom_type_symbol
_atom_type_description
_atom_type_scat_dispersion_real
_atom_type_scat_dispersion_imag
_atom_type_scat_source
C C 0.0033 0.0016 'Inter.Tables, C, tbl. 4.2.6.8 & 6.1.1.4'
H H 0.0000 0.0000 'Inter.Tables, C, tbl. 4.2.6.8 & 6.1.1.4'
O O 0.0106 0.0060 'Inter.Tables, C, tbl. 4.2.6.8 & 6.1.1.4'
P P 0.1023 0.0942 'Inter.Tables, C, tbl. 4.2.6.8 & 6.1.1.4'
V V 0.3005 0.5294 'Inter.Tables, C, tbl. 4.2.6.8 & 6.1.1.4'

loop_
_geom_angle_atom_site_label_1
_geom_angle_atom_site_label_2
_geom_angle_atom_site_label_3
_geom_angle
_geom_angle_site_symmetry_1
_geom_angle_site_symmetry_3
O3 V1 O2 107.64(19) . .
O3 V1 O11 110.2(2) . .
O2 V1 O11 108.33(18) . .
O3 V1 O1 107.0(2) . .
O2 V1 O1 111.27(17) . .
O11 V1 O1 112.27(17) . .
O5 V2 O4 108.29(18) . .
O5 V2 O6 110.51(17) . .
O4 V2 O6 110.66(16) . .
O5 V2 O2 111.46(17) . .
O4 V2 O2 105.95(17) . .
O6 V2 O2 109.87(15) . .
O7 V3 O8 109.48(19) . .
O7 V3 O6 110.29(18) . .
O8 V3 O6 109.84(16) . .
O7 V3 O1 109.75(18) . 1_455
O8 V3 O1 109.09(18) . 1_455
O6 V3 O1 108.37(17) . 1_455
O10 V4 O9 109.2(3) . .
O10 V4 O8 109.0(2) . .
O9 V4 O8 109.70(19) . .
O10 V4 O11 107.9(2) . .
O9 V4 O11 111.7(2) . .
O8 V4 O11 109.23(16) . .
O13 V5 O15 108.3(2) . .
O13 V5 O12 109.23(19) . .
O15 V5 O12 110.88(17) . .
O13 V5 O14 108.85(16) . .
O15 V5 O14 109.66(13) . .
O12 V5 O14 109.86(12) . .
O17 V6 O16 109.1(3) . .
O17 V6 O12 110.3(2) . 3_667
O16 V6 O12 109.16(18) . 3_667
O17 V6 O15 107.52(18) . .
O16 V6 O15 111.6(2) . .
O12 V6 O15 109.23(16) 3_667 .
V1 O1 V3 138.2(2) . 1_655
V1 O2 V2 137.2(2) . .
V3 O6 V2 145.2(2) . .
V3 O8 V4 153.1(2) . .
V1 O11 V4 150.9(2) . .
V5 O12 V6 149.0(2) . 3_667
V5 O14 V5 180.000(1) . 3_567
V5 O15 V6 135.8(2) . .
C36 P1 C25 105.4(2) . .
C36 P1 C48 110.7(2) . .
C25 P1 C48 111.3(2) . .
C36 P1 C40 113.0(2) . .
C25 P1 C40 110.8(2) . .
C48 P1 C40 105.8(2) . .
C22 P2 C7 106.7(2) . .
C22 P2 C13 111.5(2) . .
C7 P2 C13 109.5(2) . .
C22 P2 C2 108.0(2) . .
C7 P2 C2 111.8(2) . .
C13 P2 C2 109.3(2) . .
C69 P3 C65 111.1(2) . .
C69 P3 C51 107.0(2) . .
C65 P3 C51 110.4(2) . .
C69 P3 C53 109.9(2) . .
C65 P3 C53 110.1(2) . .
C51 P3 C53 108.3(2) . .
C3 C1 C20 120.7(5) . .
C24 C2 C10 119.6(5) . .
C24 C2 P2 118.4(4) . .
C10 C2 P2 121.7(4) . .
C1 C3 C7 119.2(5) . .
C5 C4 C17 120.0(5) . .
C4 C5 C13 119.1(5) . .
C21 C6 C7 119.6(4) . .
C3 C7 C6 120.2(4) . .
C3 C7 P2 121.0(4) . .
C6 C7 P2 118.8(4) . .
C9 C8 C22 120.3(5) . .
C8 C9 C16 120.3(5) . .
C23 C10 C2 120.3(5) . .
C12 C11 C22 120.3(5) . .
C16 C12 C11 119.9(5) . .
C19 C13 C5 120.6(5) . .
C19 C13 P2 120.4(4) . .
C5 C13 P2 118.9(4) . .
C24 C14 C15 120.5(5) . .
C14 C15 C23 119.8(5) . .
C12 C16 C9 120.5(5) . .
C4 C17 C18 120.7(5) . .
C19 C18 C17 119.7(5) . .
C18 C19 C13 119.9(5) . .
C21 C20 C1 120.2(5) . .
C20 C21 C6 120.1(5) . .
C8 C22 C11 118.7(5) . .
C8 C22 P2 121.1(4) . .
C11 C22 P2 120.2(4) . .
C10 C23 C15 119.8(5) . .
C14 C24 C2 119.8(5) . .
C44 C25 C31 120.5(5) . .
C44 C25 P1 120.8(4) . .
C31 C25 P1 118.7(4) . .
C33 C26 C35 120.2(5) . .
C42 C27 C36 118.7(5) . .
C29 C28 C32 120.3(5) . .
C28 C29 C34 120.1(5) . .
C45 C30 C43 120.4(5) . .
C41 C31 C25 120.0(5) . .
C28 C32 C48 119.3(5) . .
C26 C33 C36 120.3(5) . .
C29 C34 C39 120.2(5) . .
C42 C35 C26 119.8(5) . .
C33 C36 C27 119.6(5) . .
C33 C36 P1 118.3(4) . .
C27 C36 P1 122.1(4) . .
C38 C37 C45 120.3(5) . .
C37 C38 C40 119.0(5) . .
C48 C39 C34 119.5(5) . .
C43 C40 C38 120.7(5) . .
C43 C40 P1 121.5(4) . .
C38 C40 P1 117.3(4) . .
C46 C41 C31 119.7(6) . .
C35 C42 C27 121.4(5) . .
C40 C43 C30 119.0(5) . .
C25 C44 C47 118.4(5) . .
C30 C45 C37 120.5(5) . .
C41 C46 C47 121.6(5) . .
C46 C47 C44 119.8(6) . .
C39 C48 C32 120.6(5) . .
C39 C48 P1 121.5(4) . .
C32 C48 P1 117.9(4) . .
C67 C49 C51 120.2(5) . .
C57 C50 C71 120.0(5) . .
C52 C51 C49 119.6(5) . .
C52 C51 P3 121.4(4) . .
C49 C51 P3 118.9(4) . .
C58 C52 C51 119.6(5) . .
C63 C53 C68 118.0(5) . .
C63 C53 P3 122.3(4) . .
C68 C53 P3 119.7(4) . .
C60 C54 C69 120.4(5) . .
C70 C55 C59 120.7(5) . .
C61 C56 C68 119.2(5) . .
C50 C57 C72 120.6(5) . .
C62 C58 C52 120.0(5) . .
C55 C59 C60 120.4(5) . .
C54 C60 C59 119.3(5) . .
C66 C61 C56 120.5(5) . .
C58 C62 C67 120.6(5) . .
C66 C63 C53 121.1(5) . .
C72 C64 C65 119.2(5) . .
C71 C65 C64 120.2(5) . .
C71 C65 P3 119.6(4) . .
C64 C65 P3 120.1(4) . .
C63 C66 C61 120.1(5) . .
C49 C67 C62 119.9(5) . .
C56 C68 C53 121.2(5) . .
C70 C69 C54 119.4(5) . .
C70 C69 P3 122.2(4) . .
C54 C69 P3 118.3(4) . .
C55 C70 C69 119.8(5) . .
C65 C71 C50 119.6(5) . .
C57 C72 C64 120.4(5) . .

loop_
_geom_bond_atom_site_label_1
_geom_bond_atom_site_label_2
_geom_bond_distance
_geom_bond_site_symmetry_2
_geom_bond_publ_flag
V1 O3 1.597(4) . yes
V1 O2 1.718(3) . yes
V1 O11 1.732(4) . yes
V1 O1 1.783(3) . yes
V2 O5 1.614(3) . yes
V2 O4 1.617(3) . yes
V2 O6 1.853(3) . yes
V2 O2 1.862(3) . yes
V3 O7 1.595(4) . yes
V3 O8 1.722(3) . yes
V3 O6 1.739(3) . yes
V3 O1 1.801(4) 1_455 yes
V4 O10 1.602(4) . yes
V4 O9 1.609(4) . yes
V4 O8 1.833(3) . yes
V4 O11 1.857(4) . yes
V5 O13 1.590(4) . yes
V5 O15 1.720(3) . yes
V5 O12 1.730(3) . yes
V5 O14 1.7642(8) . yes
V6 O17 1.611(4) . yes
V6 O16 1.614(4) . yes
V6 O12 1.842(3) 3_667 yes
V6 O15 1.844(3) . yes
P1 C36 1.796(5) . ?
P1 C25 1.796(5) . ?
P1 C48 1.799(5) . ?
P1 C40 1.798(5) . ?
P2 C22 1.783(5) . ?
P2 C7 1.789(5) . ?
P2 C13 1.799(5) . ?
P2 C2 1.796(5) . ?
P3 C69 1.787(5) . ?
P3 C65 1.792(5) . ?
P3 C51 1.799(5) . ?
P3 C53 1.799(5) . ?
C1 C3 1.382(7) . ?
C1 C20 1.389(7) . ?
C2 C24 1.394(7) . ?
C2 C10 1.395(6) . ?
C3 C7 1.391(6) . ?
C4 C5 1.385(7) . ?
C4 C17 1.389(7) . ?
C5 C13 1.402(7) . ?
C6 C21 1.387(6) . ?
C6 C7 1.401(7) . ?
C8 C9 1.378(7) . ?
C8 C22 1.391(7) . ?
C9 C16 1.385(7) . ?
C10 C23 1.372(7) . ?
C11 C12 1.381(7) . ?
C11 C22 1.414(7) . ?
C12 C16 1.375(7) . ?
C13 C19 1.390(7) . ?
C14 C24 1.382(7) . ?
C14 C15 1.379(7) . ?
C15 C23 1.402(7) . ?
C17 C18 1.390(7) . ?
C18 C19 1.382(7) . ?
C20 C21 1.377(7) . ?
C25 C44 1.384(7) . ?
C25 C31 1.395(7) . ?
C26 C33 1.374(7) . ?
C26 C35 1.384(7) . ?
C27 C42 1.388(7) . ?
C27 C36 1.403(7) . ?
C28 C29 1.378(7) . ?
C28 C32 1.387(7) . ?
C29 C34 1.390(8) . ?
C30 C45 1.375(8) . ?
C30 C43 1.392(7) . ?
C31 C41 1.374(7) . ?
C32 C48 1.396(7) . ?
C33 C36 1.396(7) . ?
C34 C39 1.387(7) . ?
C35 C42 1.371(7) . ?
C37 C38 1.380(7) . ?
C37 C45 1.385(8) . ?
C38 C40 1.405(7) . ?
C39 C48 1.381(7) . ?
C40 C43 1.385(7) . ?
C41 C46 1.358(8) . ?
C44 C47 1.401(7) . ?
C46 C47 1.376(8) . ?
C49 C67 1.358(7) . ?
C49 C51 1.412(7) . ?
C50 C57 1.376(7) . ?
C50 C71 1.395(7) . ?
C51 C52 1.390(7) . ?
C52 C58 1.385(7) . ?
C53 C63 1.395(7) . ?
C53 C68 1.402(7) . ?
C54 C60 1.379(7) . ?
C54 C69 1.405(7) . ?
C55 C70 1.377(7) . ?
C55 C59 1.381(7) . ?
C56 C61 1.388(7) . ?
C56 C68 1.389(7) . ?
C57 C72 1.384(7) . ?
C58 C62 1.382(7) . ?
C59 C60 1.386(7) . ?
C61 C66 1.380(7) . ?
C62 C67 1.390(7) . ?
C63 C66 1.380(7) . ?
C64 C72 1.386(7) . ?
C64 C65 1.402(7) . ?
C65 C71 1.392(7) . ?
C69 C70 1.387(7) . ?

loop_
_geom_torsion_atom_site_label_1
_geom_torsion_atom_site_label_2
_geom_torsion_atom_site_label_3
_geom_torsion_atom_site_label_4
_geom_torsion
_geom_torsion_site_symmetry_1
_geom_torsion_site_symmetry_2
_geom_torsion_site_symmetry_4
_geom_torsion_publ_flag
O11 V1 O2 V2 -78.0(3) . . . yes
O6 V2 O2 V1 35.7(4) . . . yes
O2 V2 O6 V3 66.6(4) . . . yes
O8 V3 O6 V2 -61.4(4) . . . yes
O6 V3 O8 V4 -25.0(6) . . . yes
O11 V4 O8 V3 37.9(6) . . . yes
O8 V4 O11 V1 -38.8(6) . . . yes
O2 V1 O11 V4 65.7(6) . . . yes
O12 V6 O15 V5 53.9(3) 3_667 . . yes
O12 V5 O15 V6 -20.9(4) . . . yes
O15 V5 O12 V6 -71.3(4) . . 3_667 yes
O15 V6 O12 V5 98.3(4) 3_667 3_667 . yes
O3 V1 O1 V3 155.5(3) . . 1_655 ?
O2 V1 O1 V3 38.2(4) . . 1_655 ?
O11 V1 O1 V3 -83.4(4) . . 1_655 ?
O3 V1 O2 V2 41.2(4) . . . ?
O1 V1 O2 V2 158.2(3) . . . ?
O5 V2 O2 V1 -87.1(3) . . . ?
O4 V2 O2 V1 155.3(3) . . . ?
O7 V3 O6 V2 59.3(4) . . . ?
O1 V3 O6 V2 179.5(3) 1_455 . . ?
O5 V2 O6 V3 -170.0(3) . . . ?
O4 V2 O6 V3 -50.0(4) . . . ?
O7 V3 O8 V4 -146.3(5) . . . ?
O1 V3 O8 V4 93.6(5) 1_455 . . ?
O10 V4 O8 V3 155.6(5) . . . ?
O9 V4 O8 V3 -84.9(6) . . . ?
O3 V1 O11 V4 -51.8(6) . . . ?
O1 V1 O11 V4 -171.0(5) . . . ?
O10 V4 O11 V1 -157.2(5) . . . ?
O9 V4 O11 V1 82.7(6) . . . ?
O13 V5 O15 V6 -140.7(3) . . . ?
O14 V5 O15 V6 100.6(3) . . . ?
O17 V6 O15 V5 173.6(3) . . . ?
O16 V6 O15 V5 -66.9(4) . . . ?
O13 V5 O12 V6 47.9(5) . . 3_667 ?
O14 V5 O12 V6 167.3(4) . . 3_667 ?
C22 P2 C2 C24 82.8(4) . . . ?
C7 P2 C2 C24 -160.0(4) . . . ?
C13 P2 C2 C24 -38.7(4) . . . ?
C22 P2 C2 C10 -91.7(4) . . . ?
C7 P2 C2 C10 25.5(5) . . . ?
C13 P2 C2 C10 146.9(4) . . . ?
C20 C1 C3 C7 1.4(7) . . . ?
C17 C4 C5 C13 1.9(7) . . . ?
C1 C3 C7 C6 -1.2(7) . . . ?
C1 C3 C7 P2 178.5(4) . . . ?
C21 C6 C7 C3 -0.9(7) . . . ?
C21 C6 C7 P2 179.4(4) . . . ?
C22 P2 C7 C3 -130.9(4) . . . ?
C13 P2 C7 C3 -10.2(5) . . . ?
C2 P2 C7 C3 111.1(4) . . . ?
C22 P2 C7 C6 48.7(4) . . . ?
C13 P2 C7 C6 169.5(4) . . . ?
C2 P2 C7 C6 -69.2(4) . . . ?
C22 C8 C9 C16 -0.7(8) . . . ?
C24 C2 C10 C23 -1.8(7) . . . ?
P2 C2 C10 C23 172.6(4) . . . ?
C22 C11 C12 C16 0.3(8) . . . ?
C4 C5 C13 C19 -1.5(7) . . . ?
C4 C5 C13 P2 174.9(4) . . . ?
C22 P2 C13 C19 -151.4(4) . . . ?
C7 P2 C13 C19 90.8(4) . . . ?
C2 P2 C13 C19 -32.0(4) . . . ?
C22 P2 C13 C5 32.2(4) . . . ?
C7 P2 C13 C5 -85.6(4) . . . ?
C2 P2 C13 C5 151.6(4) . . . ?
C24 C14 C15 C23 -2.8(7) . . . ?
C11 C12 C16 C9 -0.5(8) . . . ?
C8 C9 C16 C12 0.7(9) . . . ?
C5 C4 C17 C18 -0.7(8) . . . ?
C4 C17 C18 C19 -1.1(7) . . . ?
C17 C18 C19 C13 1.5(7) . . . ?
C5 C13 C19 C18 -0.2(7) . . . ?
P2 C13 C19 C18 -176.5(4) . . . ?
C3 C1 C20 C21 0.4(7) . . . ?
C1 C20 C21 C6 -2.5(7) . . . ?
C7 C6 C21 C20 2.7(7) . . . ?
C9 C8 C22 C11 0.5(7) . . . ?
C9 C8 C22 P2 -178.5(4) . . . ?
C12 C11 C22 C8 -0.3(7) . . . ?
C12 C11 C22 P2 178.7(4) . . . ?
C7 P2 C22 C8 -140.5(4) . . . ?
C13 P2 C22 C8 100.0(4) . . . ?
C2 P2 C22 C8 -20.1(5) . . . ?
C7 P2 C22 C11 40.5(5) . . . ?
C13 P2 C22 C11 -79.0(4) . . . ?
C2 P2 C22 C11 160.9(4) . . . ?
C2 C10 C23 C15 1.4(7) . . . ?
C14 C15 C23 C10 0.9(7) . . . ?
C15 C14 C24 C2 2.4(7) . . . ?
C10 C2 C24 C14 -0.1(7) . . . ?
P2 C2 C24 C14 -174.7(4) . . . ?
C36 P1 C25 C44 120.3(4) . . . ?
C48 P1 C25 C44 0.3(5) . . . ?
C40 P1 C25 C44 -117.1(4) . . . ?
C36 P1 C25 C31 -56.1(5) . . . ?
C48 P1 C25 C31 -176.1(4) . . . ?
C40 P1 C25 C31 66.4(5) . . . ?
C32 C28 C29 C34 0.0(8) . . . ?
C44 C25 C31 C41 2.7(8) . . . ?
P1 C25 C31 C41 179.1(4) . . . ?
C29 C28 C32 C48 0.1(7) . . . ?
C35 C26 C33 C36 0.3(8) . . . ?
C28 C29 C34 C39 -0.5(8) . . . ?
C33 C26 C35 C42 0.3(8) . . . ?
C26 C33 C36 C27 -1.5(8) . . . ?
C26 C33 C36 P1 179.5(4) . . . ?
C42 C27 C36 C33 2.1(7) . . . ?
C42 C27 C36 P1 -179.0(4) . . . ?
C25 P1 C36 C33 -44.4(5) . . . ?
C48 P1 C36 C33 76.1(4) . . . ?
C40 P1 C36 C33 -165.5(4) . . . ?
C25 P1 C36 C27 136.7(4) . . . ?
C48 P1 C36 C27 -102.9(4) . . . ?
C40 P1 C36 C27 15.5(5) . . . ?
C45 C37 C38 C40 0.8(8) . . . ?
C29 C34 C39 C48 0.7(8) . . . ?
C37 C38 C40 C43 -1.8(8) . . . ?
C37 C38 C40 P1 -174.5(4) . . . ?
C36 P1 C40 C43 116.7(4) . . . ?
C25 P1 C40 C43 -1.3(5) . . . ?
C48 P1 C40 C43 -122.1(4) . . . ?
C36 P1 C40 C38 -70.7(4) . . . ?
C25 P1 C40 C38 171.3(4) . . . ?
C48 P1 C40 C38 50.6(5) . . . ?
C25 C31 C41 C46 -2.0(8) . . . ?
C26 C35 C42 C27 0.2(8) . . . ?
C36 C27 C42 C35 -1.4(8) . . . ?
C38 C40 C43 C30 2.2(8) . . . ?
P1 C40 C43 C30 174.6(4) . . . ?
C45 C30 C43 C40 -1.6(8) . . . ?
C31 C25 C44 C47 -1.3(8) . . . ?
P1 C25 C44 C47 -177.7(4) . . . ?
C43 C30 C45 C37 0.7(8) . . . ?
C38 C37 C45 C30 -0.3(8) . . . ?
C31 C41 C46 C47 -0.1(9) . . . ?
C41 C46 C47 C44 1.4(9) . . . ?
C25 C44 C47 C46 -0.7(8) . . . ?
C34 C39 C48 C32 -0.6(7) . . . ?
C34 C39 C48 P1 178.0(4) . . . ?
C28 C32 C48 C39 0.1(7) . . . ?
C28 C32 C48 P1 -178.5(4) . . . ?
C36 P1 C48 C39 -15.5(5) . . . ?
C25 P1 C48 C39 101.4(4) . . . ?
C40 P1 C48 C39 -138.2(4) . . . ?
C36 P1 C48 C32 163.1(4) . . . ?
C25 P1 C48 C32 -80.1(4) . . . ?
C40 P1 C48 C32 40.4(4) . . . ?
C67 C49 C51 C52 1.8(7) . . . ?
C67 C49 C51 P3 -173.8(4) . . . ?
C69 P3 C51 C52 138.6(4) . . . ?
C65 P3 C51 C52 17.7(5) . . . ?
C53 P3 C51 C52 -102.9(4) . . . ?
C69 P3 C51 C49 -45.8(4) . . . ?
C65 P3 C51 C49 -166.8(4) . . . ?
C53 P3 C51 C49 72.6(4) . . . ?
C49 C51 C52 C58 -0.9(7) . . . ?
P3 C51 C52 C58 174.7(4) . . . ?
C69 P3 C53 C63 -112.2(4) . . . ?
C65 P3 C53 C63 10.4(5) . . . ?
C51 P3 C53 C63 131.2(4) . . . ?
C69 P3 C53 C68 69.2(4) . . . ?
C65 P3 C53 C68 -168.2(4) . . . ?
C51 P3 C53 C68 -47.4(5) . . . ?
C71 C50 C57 C72 1.1(8) . . . ?
C51 C52 C58 C62 -1.0(7) . . . ?
C70 C55 C59 C60 -0.8(8) . . . ?
C69 C54 C60 C59 -1.9(8) . . . ?
C55 C59 C60 C54 2.3(8) . . . ?
C68 C56 C61 C66 0.7(8) . . . ?
C52 C58 C62 C67 1.9(7) . . . ?
C68 C53 C63 C66 0.6(7) . . . ?
P3 C53 C63 C66 -178.0(4) . . . ?
C72 C64 C65 C71 1.1(7) . . . ?
C72 C64 C65 P3 179.9(4) . . . ?
C69 P3 C65 C71 -12.6(5) . . . ?
C51 P3 C65 C71 106.0(4) . . . ?
C53 P3 C65 C71 -134.5(4) . . . ?
C69 P3 C65 C64 168.6(4) . . . ?
C51 P3 C65 C64 -72.9(4) . . . ?
C53 P3 C65 C64 46.6(4) . . . ?
C53 C63 C66 C61 -0.4(8) . . . ?
C56 C61 C66 C63 -0.3(8) . . . ?
C51 C49 C67 C62 -0.9(8) . . . ?
C58 C62 C67 C49 -1.0(8) . . . ?
C61 C56 C68 C53 -0.4(7) . . . ?
C63 C53 C68 C56 -0.2(7) . . . ?
P3 C53 C68 C56 178.4(4) . . . ?
C60 C54 C69 C70 0.1(8) . . . ?
C60 C54 C69 P3 -177.7(4) . . . ?
C65 P3 C69 C70 -99.4(5) . . . ?
C51 P3 C69 C70 140.0(4) . . . ?
C53 P3 C69 C70 22.6(5) . . . ?
C65 P3 C69 C54 78.3(4) . . . ?
C51 P3 C69 C54 -42.3(5) . . . ?
C53 P3 C69 C54 -159.7(4) . . . ?
C59 C55 C70 C69 -1.1(8) . . . ?
C54 C69 C70 C55 1.4(8) . . . ?
P3 C69 C70 C55 179.1(4) . . . ?
C64 C65 C71 C50 -0.8(7) . . . ?
P3 C65 C71 C50 -179.7(4) . . . ?
C57 C50 C71 C65 -0.2(7) . . . ?
C50 C57 C72 C64 -0.9(8) . . . ?
C65 C64 C72 C57 -0.2(7) . . . ?
